data_2011790
loop_
_publ_author_name
'Yatsenko, A. V.'
'Chernyshev, V. V.'
'Paseshnichenko, K. A.'
'Schenk, H.'

_publ_section_title
;
 4-(Phenyldiazenyl)naphthalen-1-amine and its hydrochloride
;
_journal_issue 3
_journal_name_full 'Acta Crystallographica Section C'
_journal_page_first 295
_journal_page_last 297
_journal_paper_doi 10.1107/S0108270100018692
_journal_volume 57
_journal_year 2001
_chemical_formula_sum 'C16 H13 N3'
_chemical_formula_weight 247.29
_chemical_melting_point 396
_chemical_name_common 'C.I. Solvent Yellow 4'
_chemical_name_systematic
;
4-(phenyldiazenyl)naphthalen-1-amine
;
_space_group_IT_number 61
_symmetry_cell_setting orthorhombic
_symmetry_space_group_name_Hall '-P 2ac 2ab'
_symmetry_space_group_name_H-M 'P b c a'
_audit_creation_method SHELXL97
_cell_angle_alpha 90
_cell_angle_beta 90
_cell_angle_gamma 90
_cell_formula_units_Z 16
_cell_length_a 26.120(5)
_cell_length_b 18.473(4)
_cell_length_c 10.379(3)
_cell_measurement_reflns_used 22
_cell_measurement_temperature 293(2)
_cell_measurement_theta_max 16.5
_cell_measurement_theta_min 14.7
_cell_volume 5008(2)
_computing_cell_refinement 'CAD-4 Software'
_computing_data_collection 'CAD-4 Software (Enraf-Nonius, 1989)'
_computing_data_reduction 'PROFIT (Streltsov & Zavodnik, 1989)'
_computing_molecular_graphics 'ORTEP3 for Windows (Farrugia, 1997)'
_computing_publication_material SHELXL97
_computing_structure_refinement SHELXL97
_computing_structure_solution 'SHELXS97 (Sheldrick, 1990)'
_diffrn_ambient_temperature 293(2)
_diffrn_measured_fraction_theta_full 1.000
_diffrn_measured_fraction_theta_max 1.000
_diffrn_measurement_device_type 'Enraf-Nonius CAD-4'
_diffrn_measurement_method \w
_diffrn_radiation_monochromator graphite
_diffrn_radiation_source 'fine-focus sealed tube'
_diffrn_radiation_type MoK\a
_diffrn_radiation_wavelength .71073
_diffrn_reflns_av_R_equivalents .000
_diffrn_reflns_av_sigmaI/netI .036
_diffrn_reflns_limit_h_max 32
_diffrn_reflns_limit_h_min 0
_diffrn_reflns_limit_k_max 22
_diffrn_reflns_limit_k_min 0
_diffrn_reflns_limit_l_max 12
_diffrn_reflns_limit_l_min 0
_diffrn_reflns_number 4915
_diffrn_reflns_theta_full 25.97
_diffrn_reflns_theta_max 25.97
_diffrn_reflns_theta_min 1.56
_diffrn_standards_decay_% 0
_diffrn_standards_interval_time 120
_diffrn_standards_number 3
_exptl_absorpt_coefficient_mu .080
_exptl_absorpt_correction_type none
_exptl_crystal_colour red
_exptl_crystal_density_diffrn 1.312
_exptl_crystal_density_method 'not measured'
_exptl_crystal_description plate
_exptl_crystal_F_000 2080
_exptl_crystal_size_max .45
_exptl_crystal_size_mid .38
_exptl_crystal_size_min .14
_refine_diff_density_max .33
_refine_diff_density_min -.15
_refine_ls_extinction_coef .0045(3)
_refine_ls_extinction_method 'SHELXL97 (Sheldrick, 1997)'
_refine_ls_goodness_of_fit_ref 1.282
_refine_ls_hydrogen_treatment refall
_refine_ls_matrix_type full
_refine_ls_number_parameters 443
_refine_ls_number_reflns 4915
_refine_ls_number_restraints 0
_refine_ls_restrained_S_all 1.282
_refine_ls_R_factor_all .105
_refine_ls_R_factor_gt .053
_refine_ls_shift/su_max .021
_refine_ls_shift/su_mean .002
_refine_ls_structure_factor_coef Fsqd
_refine_ls_weighting_details 'calc w = 1/[\s^2^(Fo^2^)+(0.04P)^2^] where P=(Fo^2^+2Fc^2^)/3'
_refine_ls_weighting_scheme calc
_refine_ls_wR_factor_ref .118
_reflns_number_gt 2908
_reflns_number_total 4915
_reflns_threshold_expression I>2\s(I)
_cod_data_source_file br1305.cif
_cod_data_source_block I
_cod_database_code 2011790
_cod_database_fobs_code 2011790

loop_
_symmetry_equiv_pos_as_xyz
'x, y, z'
'x+1/2, -y+1/2, -z'
'-x, y+1/2, -z+1/2'
'-x+1/2, -y, z+1/2'
'-x, -y, -z'
'-x-1/2, y-1/2, z'
'x, -y-1/2, z-1/2'
'x-1/2, y, -z-1/2'

loop_
_atom_site_label
_atom_site_fract_x
_atom_site_fract_y
_atom_site_fract_z
_atom_site_U_iso_or_equiv
_atom_site_adp_type
_atom_site_calc_flag
_atom_site_refinement_flags
_atom_site_occupancy
_atom_site_disorder_assembly
_atom_site_disorder_group
_atom_site_type_symbol
N1 .19711(8) -.11543(10) .07824(18) .0555(5) Uani d . 1 . . N
N2 .14729(6) .07504(9) .47727(14) .0442(4) Uani d . 1 . . N
N3 .18239(6) .11234(8) .52983(14) .0438(4) Uani d . 1 . . N
N4 .16634(14) -.25577(13) .3546(2) .0938(8) Uani d . 1 . . N
H4A .1966(8) -.25980(16) .3334(6) .142(17) Uiso calc R 1 . . H
H4B .1443(5) -.2808(6) .3195(9) .19(2) Uiso calc R 1 . . H
N5 .10966(6) -.06221(9) .74285(17) .0540(5) Uani d . 1 . . N
N6 .14443(7) -.02607(10) .79748(17) .0624(5) Uani d . 1 . . N
C1 .18467(7) -.06957(10) .17689(18) .0422(5) Uani d . 1 . . C
C2 .22244(7) -.02806(11) .2337(2) .0458(5) Uani d . 1 . . C
C3 .21107(7) .01979(11) .33204(19) .0449(5) Uani d . 1 . . C
C4 .16209(7) .02764(10) .37888(18) .0401(5) Uani d . 1 . . C
C5 .07036(8) -.01017(12) .3671(2) .0500(5) Uani d . 1 . . C
C6 .03282(8) -.05146(13) .3139(2) .0581(6) Uani d . 1 . . C
C7 .04427(8) -.10059(13) .2161(2) .0600(6) Uani d . 1 . . C
C8 .09341(8) -.10744(12) .1717(2) .0509(5) Uani d . 1 . . C
C9 .13320(7) -.06496(10) .22341(18) .0405(5) Uani d . 1 . . C
C10 .12189(7) -.01509(10) .32454(17) .0397(5) Uani d . 1 . . C
C11 .16327(7) .15787(10) .63115(18) .0417(5) Uani d . 1 . . C
C12 .11381(8) .15559(12) .6772(2) .0512(5) Uani d . 1 . . C
C13 .09934(9) .20058(12) .7769(2) .0561(6) Uani d . 1 . . C
C14 .13384(9) .24739(13) .8317(2) .0562(6) Uani d . 1 . . C
C15 .18267(9) .25047(13) .7866(2) .0606(6) Uani d . 1 . . C
C16 .19809(8) .20549(12) .6858(2) .0543(6) Uani d . 1 . . C
C21 .15272(10) -.20762(13) .4478(2) .0667(7) Uani d . 1 . . C
C22 .18927(10) -.16590(13) .5063(2) .0638(6) Uani d . 1 . . C
C23 .17667(9) -.11757(13) .6031(2) .0595(6) Uani d . 1 . . C
C24 .12661(8) -.10946(11) .6448(2) .0545(6) Uani d . 1 . . C
C25 .03485(9) -.14348(14) .6250(3) .0646(7) Uani d . 1 . . C
C26 -.00117(11) -.18438(15) .5662(3) .0747(7) Uani d . 1 . . C
C27 .01101(13) -.23589(17) .4715(3) .0902(10) Uani d . 1 . . C
C28 .06034(14) -.24409(16) .4349(3) .0818(9) Uani d . 1 . . C
C29 .09980(9) -.20238(11) .4886(2) .0549(6) Uani d . 1 . . C
C30 .08807(9) -.15150(11) .5868(2) .0569(6) Uani d . 1 . . C
C31 .12692(9) .02105(11) .8972(2) .0531(5) Uani d . 1 . . C
C32 .07563(9) .02685(13) .9341(2) .0636(6) Uani d . 1 . . C
C33 .06304(11) .07348(15) 1.0318(3) .0724(7) Uani d . 1 . . C
C34 .09943(12) .11322(14) 1.0925(2) .0694(7) Uani d . 1 . . C
C35 .14975(11) .10847(13) 1.0569(2) .0653(7) Uani d . 1 . . C
C36 .16350(10) .06231(13) .9593(2) .0584(6) Uani d . 1 . . C
H10 .2301(7) -.1135(10) .0494(18) .051(6) Uiso d . 1 . . H
H11 .1733(8) -.1366(11) .033(2) .069(8) Uiso d . 1 . . H
H2 .2584(7) -.0316(9) .2029(17) .060(6) Uiso d . 1 . . H
H3 .2372(6) .0510(8) .3672(16) .040(5) Uiso d . 1 . . H
H5 .0621(7) .0260(10) .4320(18) .052(6) Uiso d . 1 . . H
H6 -.0011(8) -.0466(10) .3445(19) .072(7) Uiso d . 1 . . H
H7 .0194(7) -.1312(10) .1789(19) .062(6) Uiso d . 1 . . H
H8 .1015(7) -.1431(10) .1107(18) .047(6) Uiso d . 1 . . H
H12 .0918(7) .1206(10) .643(2) .066(7) Uiso d . 1 . . H
H13 .0645(8) .1997(10) .8108(18) .067(7) Uiso d . 1 . . H
H14 .1233(8) .2771(11) .899(2) .069(7) Uiso d . 1 . . H
H15 .2066(8) .2838(10) .8210(19) .068(7) Uiso d . 1 . . H
H16 .2332(7) .2037(9) .6536(18) .058(6) Uiso d . 1 . . H
H22 .2238(8) -.1697(11) .484(2) .073(7) Uiso d . 1 . . H
H23 .2047(9) -.0847(12) .643(2) .093(8) Uiso d . 1 . . H
H25 .0262(9) -.1066(13) .685(2) .092(9) Uiso d . 1 . . H
H26 -.0400(10) -.1802(12) .592(2) .105(9) Uiso d . 1 . . H
H27 -.0092(9) -.2693(13) .417(2) .101(9) Uiso d . 1 . . H
H28 .0707(10) -.2824(14) .376(3) .104(10) Uiso d . 1 . . H
H32 .0585(10) -.0173(14) .871(3) .121(9) Uiso d . 1 . . H
H33 .0260(10) .0753(12) 1.057(2) .095(8) Uiso d . 1 . . H
H34 .0905(8) .1446(12) 1.154(2) .073(8) Uiso d . 1 . . H
H35 .1745(7) .1384(11) 1.101(2) .067(7) Uiso d . 1 . . H
H36 .1980(8) .0572(10) .9376(18) .060(6) Uiso d . 1 . . H

loop_
_atom_site_aniso_label
_atom_site_aniso_U_11
_atom_site_aniso_U_22
_atom_site_aniso_U_33
_atom_site_aniso_U_12
_atom_site_aniso_U_13
_atom_site_aniso_U_23
N1 .0499(12) .0659(13) .0507(12) .0034(10) -.0021(10) -.0130(10)
N2 .0438(9) .0511(10) .0376(9) .0030(8) -.0019(8) .0007(8)
N3 .0454(9) .0497(10) .0362(9) .0042(8) -.0031(8) -.0024(8)
N4 .119(2) .0844(17) .0775(16) .0169(16) -.0081(16) -.0253(14)
N5 .0533(10) .0587(11) .0501(11) -.0069(9) -.0057(9) -.0025(10)
N6 .0625(12) .0675(12) .0572(12) .0004(10) -.0013(10) -.0005(10)
C1 .0451(11) .0419(11) .0394(11) .0067(9) -.0022(9) .0007(9)
C2 .0375(11) .0521(12) .0477(12) .0028(10) .0018(10) -.0006(10)
C3 .0415(11) .0502(12) .0429(12) -.0032(10) -.0048(10) -.0046(10)
C4 .0395(11) .0453(11) .0357(10) .0039(9) -.0001(9) .0010(9)
C5 .0450(12) .0595(14) .0454(13) -.0001(11) .0032(10) .0046(12)
C6 .0371(12) .0747(16) .0626(15) -.0040(12) .0021(12) .0079(14)
C7 .0466(13) .0663(15) .0671(16) -.0145(12) -.0126(12) .0059(13)
C8 .0534(14) .0494(13) .0498(13) -.0050(11) -.0092(11) .0008(12)
C9 .0414(11) .0413(11) .0387(11) .0006(9) -.0065(9) .0056(9)
C10 .0366(10) .0450(11) .0376(11) .0018(9) -.0024(9) .0058(9)
C11 .0446(11) .0444(11) .0363(11) .0063(9) -.0044(9) .0033(10)
C12 .0544(13) .0541(14) .0450(13) -.0021(11) -.0011(11) -.0032(11)
C13 .0549(14) .0635(14) .0500(14) .0011(12) .0054(12) -.0072(12)
C14 .0613(15) .0613(15) .0459(13) .0101(13) -.0038(12) -.0106(12)
C15 .0588(14) .0609(14) .0621(15) .0026(13) -.0145(13) -.0152(12)
C16 .0418(12) .0605(13) .0605(15) .0044(11) -.0015(11) -.0073(12)
C21 .0892(19) .0554(15) .0554(15) .0073(14) -.0067(14) .0043(12)
C22 .0639(16) .0636(15) .0639(16) -.0022(14) -.0094(14) .0018(13)
C23 .0553(14) .0652(15) .0580(15) -.0015(13) -.0008(12) .0068(13)
C24 .0647(15) .0511(13) .0479(13) -.0023(11) -.0047(11) .0050(11)
C25 .0599(15) .0722(17) .0618(16) -.0145(13) -.0040(13) .0151(14)
C26 .0712(18) .0825(19) .0703(18) -.0244(15) -.0087(15) .0139(16)
C27 .098(2) .081(2) .092(2) -.0350(19) -.030(2) .0264(19)
C28 .110(2) .0634(18) .0717(19) -.0235(18) -.0301(18) .0136(15)
C29 .0731(16) .0468(12) .0448(13) -.0052(12) -.0117(12) .0084(11)
C30 .0708(15) .0509(13) .0490(13) -.0161(11) -.0161(12) .0168(11)
C31 .0717(15) .0474(12) .0402(12) .0076(11) -.0019(11) .0013(10)
C32 .0676(16) .0637(16) .0596(16) -.0055(13) -.0062(13) .0063(13)
C33 .0687(17) .0811(19) .0673(18) .0110(15) .0140(15) .0112(15)
C34 .095(2) .0644(17) .0487(16) .0130(16) .0007(15) -.0026(13)
C35 .0782(18) .0591(16) .0585(16) .0000(14) -.0142(14) -.0042(13)
C36 .0539(14) .0628(15) .0586(15) .0051(12) -.0039(13) .0067(13)

loop_
_atom_type_symbol
_atom_type_description
_atom_type_scat_dispersion_real
_atom_type_scat_dispersion_imag
_atom_type_scat_source
C C .0033 .0016 'International Tables Vol C Tables 4.2.6.8 and 6.1.1.4'
H H .0000 .0000 'International Tables Vol C Tables 4.2.6.8 and 6.1.1.4'
N N .0061 .0033 'International Tables Vol C Tables 4.2.6.8 and 6.1.1.4'

loop_
_geom_angle_atom_site_label_1
_geom_angle_atom_site_label_2
_geom_angle_atom_site_label_3
_geom_angle
_geom_angle_publ_flag
C1 N1 H10 116.4(12) no
C1 N1 H11 120.8(14) no
H10 N1 H11 120.9(19) no
N3 N2 C4 116.97(15) no
N2 N3 C11 112.42(15) no
C21 N4 H4A 120.0 no
C21 N4 H4B 120.0 no
H4A N4 H4B 120.0 no
N6 N5 C24 115.17(17) no
N5 N6 C31 114.70(18) no
N1 C1 C2 119.57(19) no
N1 C1 C9 120.83(18) no
C2 C1 C9 119.60(18) no
C1 C2 C3 121.10(18) no
C1 C2 H2 120.0(11) no
C3 C2 H2 118.8(11) no
C4 C3 C2 121.85(19) no
C4 C3 H3 117.5(10) no
C2 C3 H3 120.6(10) no
C3 C4 N2 125.48(17) no
C3 C4 C10 119.03(18) no
N2 C4 C10 115.49(16) no
C6 C5 C10 121.4(2) no
C6 C5 H5 120.5(11) no
C10 C5 H5 118.0(11) no
C5 C6 C7 120.4(2) no
C5 C6 H6 119.1(13) no
C7 C6 H6 120.5(12) no
C8 C7 C6 120.4(2) no
C8 C7 H7 116.9(12) no
C6 C7 H7 122.7(12) no
C7 C8 C9 120.8(2) no
C7 C8 H8 120.3(11) no
C9 C8 H8 118.8(11) no
C8 C9 C10 119.15(18) no
C8 C9 C1 122.10(18) no
C10 C9 C1 118.74(16) no
C5 C10 C9 117.80(18) no
C5 C10 C4 122.57(19) no
C9 C10 C4 119.63(16) no
C12 C11 C16 119.50(19) no
C12 C11 N3 124.19(18) no
C16 C11 N3 116.30(17) no
C11 C12 C13 119.9(2) no
C11 C12 H12 117.9(13) no
C13 C12 H12 122.0(13) no
C14 C13 C12 120.7(2) no
C14 C13 H13 118.2(12) no
C12 C13 H13 121.1(12) no
C15 C14 C13 120.0(2) no
C15 C14 H14 120.7(13) no
C13 C14 H14 119.3(13) no
C14 C15 C16 120.2(2) no
C14 C15 H15 121.1(12) no
C16 C15 H15 118.6(12) no
C11 C16 C15 119.7(2) no
C11 C16 H16 117.0(11) no
C15 C16 H16 123.2(11) no
N4 C21 C22 120.0(3) no
N4 C21 C29 120.0(3) no
C22 C21 C29 119.9(2) no
C21 C22 C23 121.3(3) no
C21 C22 H22 121.3(13) no
C23 C22 H22 117.4(13) no
C22 C23 C24 121.4(2) no
C22 C23 H23 120.0(13) no
C24 C23 H23 118.5(13) no
C23 C24 C30 118.8(2) no
C23 C24 N5 126.0(2) no
C30 C24 N5 115.2(2) no
C26 C25 C30 119.0(3) no
C26 C25 H25 122.1(15) no
C30 C25 H25 118.7(15) no
C25 C26 C27 122.5(3) no
C25 C26 H26 121.2(14) no
C27 C26 H26 116.3(14) no
C28 C27 C26 119.2(3) no
C28 C27 H27 106.2(15) no
C26 C27 H27 134.5(15) no
C27 C28 C29 121.8(3) no
C27 C28 H28 121.6(16) no
C29 C28 H28 116.3(17) no
C28 C29 C30 119.4(3) no
C28 C29 C21 123.3(3) no
C30 C29 C21 117.4(2) no
C24 C30 C29 121.2(2) no
C24 C30 C25 120.7(2) no
C29 C30 C25 118.0(2) no
C36 C31 C32 119.5(2) no
C36 C31 N6 116.9(2) no
C32 C31 N6 123.6(2) no
C33 C32 C31 118.8(2) no
C33 C32 H32 141.6(13) no
C31 C32 H32 99.4(13) no
C34 C33 C32 121.1(3) no
C34 C33 H33 122.5(14) no
C32 C33 H33 116.4(14) no
C33 C34 C35 120.8(3) no
C33 C34 H34 120.0(15) no
C35 C34 H34 119.1(15) no
C34 C35 C36 119.4(3) no
C34 C35 H35 118.7(12) no
C36 C35 H35 121.9(12) no
C35 C36 C31 120.4(2) no
C35 C36 H36 119.6(12) no
C31 C36 H36 119.9(12) no

loop_
_geom_bond_atom_site_label_1
_geom_bond_atom_site_label_2
_geom_bond_site_symmetry_2
_geom_bond_distance
_geom_bond_publ_flag
N1 C1 . 1.368(2) yes
C1 C2 . 1.381(3) yes
C2 C3 . 1.383(3) yes
C3 C4 . 1.376(2) yes
C4 N2 . 1.400(2) yes
N2 N3 . 1.270(2) yes
N4 C21 . 1.362(3) yes
C21 C22 . 1.369(3) yes
C22 C23 . 1.384(3) yes
C23 C24 . 1.386(3) yes
C24 N5 . 1.412(3) yes
N5 N6 . 1.262(2) yes
N1 H10 . .912(18) no
N1 H11 . .87(2) no
N3 C11 . 1.436(2) no
N4 H4A . .8230 no
N4 H4B . .8230 no
N6 C31 . 1.427(3) no
C1 C9 . 1.431(2) no
C2 H2 . .995(18) no
C3 H3 . .965(16) no
C4 C10 . 1.430(2) no
C5 C6 . 1.359(3) no
C5 C10 . 1.420(3) no
C5 H5 . .973(18) no
C6 C7 . 1.394(3) no
C6 H6 . .95(2) no
C7 C8 . 1.370(3) no
C7 H7 . .944(19) no
C8 C9 . 1.409(3) no
C8 H8 . .938(18) no
C9 C10 . 1.427(2) no
C11 C12 . 1.378(3) no
C11 C16 . 1.386(3) no
C12 C13 . 1.380(3) no
C12 H12 . .933(19) no
C13 C14 . 1.373(3) no
C13 H13 . .98(2) no
C14 C15 . 1.360(3) no
C14 H14 . .93(2) no
C15 C16 . 1.396(3) no
C15 H15 . .947(19) no
C16 H16 . .976(18) no
C21 C29 . 1.449(3) no
C22 H22 . .93(2) no
C23 H23 . 1.04(2) no
C24 C30 . 1.407(3) no
C25 C26 . 1.352(3) no
C25 C30 . 1.453(3) no
C25 H25 . .95(2) no
C26 C27 . 1.405(4) no
C26 H26 . 1.05(2) no
C27 C28 . 1.352(4) no
C27 H27 . .99(2) no
C28 C29 . 1.402(3) no
C28 H28 . .97(3) no
C29 C30 . 1.420(3) no
C31 C36 . 1.382(3) no
C31 C32 . 1.398(3) no
C32 C33 . 1.370(3) no
C32 H32 . 1.14(3) no
C33 C34 . 1.356(4) no
C33 H33 . 1.00(2) no
C34 C35 . 1.368(3) no
C34 H34 . .89(2) no
C35 C36 . 1.372(3) no
C35 H35 . .96(2) no
C36 H36 . .933(19) no

loop_
_cod_related_entry_id
_cod_related_entry_database
_cod_related_entry_code
1 ChemSpider 8244
